data_7240552
loop_
_publ_author_name
'Suslonov, Vitalii V.'
'Eliseeva, Anastasiya A.'
'Novikov, Alexander S.'
'Ivanov, Daniil M.'
'Dubovtsev, Alexey Yu.'
'Bokach, Nadezhda A.'
'Kukushkin, Vadim Yu.'

_publ_section_title
;
 Tetrachloroplatinate(II) Anion as a Square-planar Tecton for Crystal
 Engineering Involving Halogen Bonding
;
_journal_name_full CrystEngComm
_journal_paper_doi 10.1039/D0CE00576B
_journal_year 2020
_chemical_formula_moiety 'Cl4 Pt, C6 F4 I2, 2(C36 H30 N P2)'
_chemical_formula_sum 'C78 H60 Cl4 F4 I2 N2 P4 Pt'
_chemical_formula_weight 1815.85
_space_group_crystal_system triclinic
_space_group_IT_number 2
_space_group_name_Hall '-P 1'
_space_group_name_H-M_alt 'P -1'
_atom_sites_solution_hydrogens geom
_atom_sites_solution_primary dual
_audit_creation_date 2020-02-21
_audit_creation_method
;
Olex2 1.2
(compiled 2018.05.29 svn.r3508 for OlexSys, GUI svn.r5506)
;
_audit_update_record
;
2020-03-10 deposited with the CCDC.	2020-05-18 downloaded from the CCDC.
;
_cell_angle_alpha 109.418(4)
_cell_angle_beta 92.227(4)
_cell_angle_gamma 97.782(4)
_cell_formula_units_Z 1
_cell_length_a 10.8208(5)
_cell_length_b 12.0593(6)
_cell_length_c 14.2648(7)
_cell_measurement_reflns_used 6747
_cell_measurement_temperature 100(2)
_cell_measurement_theta_max 31.0710
_cell_measurement_theta_min 2.9630
_cell_volume 1732.36(15)
_computing_cell_refinement
;
CrysAlisPro, Agilent Technologies,
Version 1.171.36.32 (release 02-08-2013 CrysAlis171 .NET)
(compiled Aug  2 2013,16:46:58)
;
_computing_data_collection
;
CrysAlisPro, Agilent Technologies,
Version 1.171.36.32 (release 02-08-2013 CrysAlis171 .NET)
(compiled Aug  2 2013,16:46:58)
;
_computing_data_reduction
;
CrysAlisPro, Agilent Technologies,
Version 1.171.36.32 (release 02-08-2013 CrysAlis171 .NET)
(compiled Aug  2 2013,16:46:58)
;
_computing_molecular_graphics 'Olex2 (Dolomanov et al., 2009)'
_computing_publication_material 'Olex2 (Dolomanov et al., 2009)'
_computing_structure_refinement 'ShelXL (Sheldrick, 2015)'
_computing_structure_solution 'ShelXT (Sheldrick, 2015)'
_diffrn_ambient_temperature 100(2)
_diffrn_detector_area_resol_mean 16.2096
_diffrn_measured_fraction_theta_full 0.999
_diffrn_measured_fraction_theta_max 0.874
_diffrn_measurement_details
;
#__ type_ start__ end____ width___ exp.time_
  1 omega  -91.00  -66.00   1.0000    3.6000
omega____ theta____ kappa____ phi______ frames
    -      -23.3621 -178.0000 -150.0000 25

#__ type_ start__ end____ width___ exp.time_
  2 omega  -31.00   12.00   1.0000    3.6000
omega____ theta____ kappa____ phi______ frames
    -      -23.3621  -93.0000   -4.0000 43

#__ type_ start__ end____ width___ exp.time_
  3 omega  -59.00   11.00   1.0000    3.6000
omega____ theta____ kappa____ phi______ frames
    -      -23.3621   93.0000  106.0000 70

#__ type_ start__ end____ width___ exp.time_
  4 omega  -21.00   12.00   1.0000    3.6000
omega____ theta____ kappa____ phi______ frames
    -       24.2996  -99.0000   90.0000 33

#__ type_ start__ end____ width___ exp.time_
  5 omega   35.00   62.00   1.0000    3.6000
omega____ theta____ kappa____ phi______ frames
    -       24.2996  -99.0000  -90.0000 27

#__ type_ start__ end____ width___ exp.time_
  6 omega  -45.00   36.00   1.0000    3.6000
omega____ theta____ kappa____ phi______ frames
    -       24.2996  -57.0000 -150.0000 81

#__ type_ start__ end____ width___ exp.time_
  7 omega   22.00   48.00   1.0000    3.6000
omega____ theta____ kappa____ phi______ frames
    -       24.2996   57.0000 -150.0000 26

#__ type_ start__ end____ width___ exp.time_
  8 omega   53.00   79.00   1.0000    3.6000
omega____ theta____ kappa____ phi______ frames
    -       24.2996   57.0000 -150.0000 26

#__ type_ start__ end____ width___ exp.time_
  9 omega  -20.00   94.00   1.0000    3.6000
omega____ theta____ kappa____ phi______ frames
    -       24.2996   19.0000   30.0000 114
;
_diffrn_measurement_device_type 'Xcalibur, Eos'
_diffrn_measurement_method '\w scans'
_diffrn_orient_matrix_UB_11 0.0331723000
_diffrn_orient_matrix_UB_12 0.0560110000
_diffrn_orient_matrix_UB_13 0.0308382000
_diffrn_orient_matrix_UB_21 0.0114528000
_diffrn_orient_matrix_UB_22 -0.0241724000
_diffrn_orient_matrix_UB_23 0.0379624000
_diffrn_orient_matrix_UB_31 0.0564007000
_diffrn_orient_matrix_UB_32 -0.0163282000
_diffrn_orient_matrix_UB_33 -0.0202507000
_diffrn_radiation_monochromator graphite
_diffrn_radiation_type MoK\a
_diffrn_radiation_wavelength 0.71073
_diffrn_reflns_av_R_equivalents 0.0297
_diffrn_reflns_av_unetI/netI 0.0518
_diffrn_reflns_Laue_measured_fraction_full 0.999
_diffrn_reflns_Laue_measured_fraction_max 0.874
_diffrn_reflns_limit_h_max 14
_diffrn_reflns_limit_h_min -14
_diffrn_reflns_limit_k_max 17
_diffrn_reflns_limit_k_min -17
_diffrn_reflns_limit_l_max 20
_diffrn_reflns_limit_l_min -20
_diffrn_reflns_number 18135
_diffrn_reflns_point_group_measured_fraction_full 0.999
_diffrn_reflns_point_group_measured_fraction_max 0.874
_diffrn_reflns_theta_full 25.242
_diffrn_reflns_theta_max 31.412
_diffrn_reflns_theta_min 2.606
_diffrn_source 'Enhance (Mo) X-ray Source'
_exptl_absorpt_coefficient_mu 3.221
_exptl_absorpt_correction_T_max 1.00000
_exptl_absorpt_correction_T_min 0.74284
_exptl_absorpt_correction_type multi-scan
_exptl_absorpt_process_details
;
CrysAlisPro, Agilent Technologies,
Version 1.171.36.32 (release 02-08-2013 CrysAlis171 .NET)
(compiled Aug  2 2013,16:46:58)
Empirical absorption correction using spherical harmonics,
 implemented in SCALE3 ABSPACK scaling algorithm.
;
_exptl_crystal_colour 'clear yellow'
_exptl_crystal_colour_lustre clear
_exptl_crystal_colour_primary yellow
_exptl_crystal_density_diffrn 1.741
_exptl_crystal_description prism
_exptl_crystal_F_000 890
_exptl_crystal_size_max 0.2
_exptl_crystal_size_mid 0.15
_exptl_crystal_size_min 0.15
_refine_diff_density_max 1.599
_refine_diff_density_min -1.738
_refine_diff_density_rms 0.126
_refine_ls_extinction_method none
_refine_ls_goodness_of_fit_ref 1.045
_refine_ls_hydrogen_treatment constr
_refine_ls_matrix_type full
_refine_ls_number_parameters 430
_refine_ls_number_reflns 10013
_refine_ls_number_restraints 0
_refine_ls_restrained_S_all 1.045
_refine_ls_R_factor_all 0.0378
_refine_ls_R_factor_gt 0.0308
_refine_ls_shift/su_max 0.002
_refine_ls_shift/su_mean 0.000
_refine_ls_structure_factor_coef Fsqd
_refine_ls_weighting_details 'w=1/[\s^2^(Fo^2^)+(0.0227P)^2^+0.6586P] where P=(Fo^2^+2Fc^2^)/3'
_refine_ls_weighting_scheme calc
_refine_ls_wR_factor_gt 0.0663
_refine_ls_wR_factor_ref 0.0708
_reflns_Friedel_coverage 0.000
_reflns_number_gt 8817
_reflns_number_total 10013
_reflns_threshold_expression 'I > 2\s(I)'
_cod_data_source_file d0ce00576b2.cif
_cod_data_source_block PPN2PtCl4_14FIB
_cod_database_code 7240552
_shelx_shelxl_version_number 2014/7
_chemical_oxdiff_formula 'C84 H60 P4 N2 Pt1 Cl4 I4 F8'
_shelx_space_group_comment
;
The symmetry employed for this shelxl refinement is uniquely defined
by the following loop, which should always be used as a source of
symmetry information in preference to the above space-group names.
They are only intended as comments.
;
_reflns_odcompleteness_completeness 99.91
_reflns_odcompleteness_iscentric 1
_reflns_odcompleteness_theta 28.98
_olex2_refinement_description
;
1. Fixed Uiso
 At 1.2 times of:
  All C(H) groups
2.a Aromatic/amide H refined with riding coordinates:
 C2A(H2A), C3A(H3A), C4A(H4A), C5A(H5A), C6A(H6A), C8A(H8A), C9A(H9A),
 C10A(H10A), C11A(H11A), C12A(H12A), C14A(H14A), C15A(H15A), C16A(H16A),
 C17A(H17A), C18A(H18A), C20A(H20A), C21A(H21A), C22A(H22A), C23A(H23A),
 C24A(H24A), C26A(H26A), C27A(H27A), C28A(H28A), C29A(H29A), C30A(H30A),
 C32A(H32A), C33A(H33A), C34A(H34A), C35A(H35A), C36A(H36A)
;
_olex2_submission_special_instructions 'No special instructions were received'

loop_
_space_group_symop_operation_xyz
'x, y, z'
'-x, -y, -z'

loop_
_atom_site_label
_atom_site_type_symbol
_atom_site_fract_x
_atom_site_fract_y
_atom_site_fract_z
_atom_site_U_iso_or_equiv
_atom_site_adp_type
_atom_site_occupancy
_atom_site_site_symmetry_order
_atom_site_calc_flag
_atom_site_refinement_flags_posn
_atom_site_refinement_flags_adp
_atom_site_refinement_flags_occupancy
_atom_site_disorder_assembly
_atom_site_disorder_group
Pt1 Pt 1.0000 1.0000 1.0000 0.01374(4) Uani 1 2 d S T P . .
Cl1 Cl 0.91777(8) 0.99323(7) 0.84700(5) 0.02502(17) Uani 1 1 d . . . . .
Cl2 Cl 1.15980(7) 0.89973(7) 0.93049(5) 0.02345(16) Uani 1 1 d . . . . .
I1 I 0.98156(2) 0.77613(2) 0.67817(2) 0.01550(5) Uani 1 1 d . . . . .
F1 F 0.77379(15) 0.55183(16) 0.56107(13) 0.0220(4) Uani 1 1 d . . . . .
F2 F 0.78837(15) 0.33893(16) 0.42950(13) 0.0209(4) Uani 1 1 d . . . . .
C1 C 0.9922(3) 0.6136(3) 0.5689(2) 0.0149(6) Uani 1 1 d . . . . .
C2 C 0.8873(3) 0.5275(3) 0.5316(2) 0.0159(6) Uani 1 1 d . . . . .
C3 C 0.8947(3) 0.4171(3) 0.4645(2) 0.0153(6) Uani 1 1 d . . . . .
P1A P 0.66164(6) 0.34279(6) 0.78247(5) 0.01034(13) Uani 1 1 d . . . . .
P2A P 0.42798(6) 0.31062(6) 0.65969(5) 0.01088(14) Uani 1 1 d . . . . .
N1A N 0.5654(2) 0.3711(2) 0.70973(16) 0.0122(5) Uani 1 1 d . . . . .
C1A C 0.7524(2) 0.4802(2) 0.8627(2) 0.0119(5) Uani 1 1 d . . . . .
C2A C 0.7774(3) 0.5772(3) 0.8296(2) 0.0146(6) Uani 1 1 d . . . . .
H2A H 0.7452 0.5716 0.7650 0.017 Uiso 1 1 calc R . . . .
C3A C 0.8494(3) 0.6816(3) 0.8920(2) 0.0187(6) Uani 1 1 d . . . . .
H3A H 0.8660 0.7480 0.8701 0.022 Uiso 1 1 calc R . . . .
C4A C 0.8977(3) 0.6904(3) 0.9861(2) 0.0191(6) Uani 1 1 d . . . . .
H4A H 0.9473 0.7623 1.0281 0.023 Uiso 1 1 calc R . . . .
C5A C 0.8736(3) 0.5944(3) 1.0189(2) 0.0203(6) Uani 1 1 d . . . . .
H5A H 0.9070 0.6006 1.0833 0.024 Uiso 1 1 calc R . . . .
C6A C 0.8008(3) 0.4888(3) 0.9579(2) 0.0164(6) Uani 1 1 d . . . . .
H6A H 0.7840 0.4230 0.9806 0.020 Uiso 1 1 calc R . . . .
C7A C 0.7712(2) 0.2546(2) 0.7133(2) 0.0131(5) Uani 1 1 d . . . . .
C8A C 0.7641(3) 0.2239(3) 0.6098(2) 0.0181(6) Uani 1 1 d . . . . .
H8A H 0.6987 0.2449 0.5759 0.022 Uiso 1 1 calc R . . . .
C9A C 0.8532(3) 0.1622(3) 0.5562(2) 0.0227(7) Uani 1 1 d . . . . .
H9A H 0.8489 0.1413 0.4857 0.027 Uiso 1 1 calc R . . . .
C10A C 0.9479(3) 0.1316(3) 0.6060(2) 0.0242(7) Uani 1 1 d . . . . .
H10A H 1.0089 0.0897 0.5696 0.029 Uiso 1 1 calc R . . . .
C11A C 0.9542(3) 0.1616(3) 0.7088(2) 0.0227(7) Uani 1 1 d . . . . .
H11A H 1.0190 0.1395 0.7424 0.027 Uiso 1 1 calc R . . . .
C12A C 0.8669(3) 0.2236(3) 0.7628(2) 0.0180(6) Uani 1 1 d . . . . .
H12A H 0.8722 0.2449 0.8334 0.022 Uiso 1 1 calc R . . . .
C13A C 0.5885(2) 0.2729(3) 0.86396(19) 0.0126(5) Uani 1 1 d . . . . .
C14A C 0.6051(3) 0.1617(3) 0.8661(2) 0.0200(6) Uani 1 1 d . . . . .
H14A H 0.6618 0.1185 0.8249 0.024 Uiso 1 1 calc R . . . .
C15A C 0.5390(3) 0.1138(3) 0.9283(3) 0.0287(8) Uani 1 1 d . . . . .
H15A H 0.5509 0.0379 0.9301 0.034 Uiso 1 1 calc R . . . .
C16A C 0.4553(3) 0.1757(3) 0.9881(2) 0.0267(7) Uani 1 1 d . . . . .
H16A H 0.4093 0.1416 1.0299 0.032 Uiso 1 1 calc R . . . .
C17A C 0.4389(3) 0.2870(3) 0.9871(2) 0.0196(6) Uani 1 1 d . . . . .
H17A H 0.3819 0.3296 1.0283 0.024 Uiso 1 1 calc R . . . .
C18A C 0.5056(3) 0.3360(3) 0.9259(2) 0.0150(6) Uani 1 1 d . . . . .
H18A H 0.4952 0.4129 0.9258 0.018 Uiso 1 1 calc R . . . .
C19A C 0.3206(3) 0.4125(3) 0.7097(2) 0.0126(5) Uani 1 1 d . . . . .
C20A C 0.1934(3) 0.3823(3) 0.6738(2) 0.0171(6) Uani 1 1 d . . . . .
H20A H 0.1640 0.3090 0.6218 0.020 Uiso 1 1 calc R . . . .
C21A C 0.1110(3) 0.4609(3) 0.7149(2) 0.0214(7) Uani 1 1 d . . . . .
H21A H 0.0244 0.4399 0.6923 0.026 Uiso 1 1 calc R . . . .
C22A C 0.1544(3) 0.5700(3) 0.7890(2) 0.0222(7) Uani 1 1 d . . . . .
H22A H 0.0979 0.6237 0.8161 0.027 Uiso 1 1 calc R . . . .
C23A C 0.2802(3) 0.6003(3) 0.8231(2) 0.0201(6) Uani 1 1 d . . . . .
H23A H 0.3098 0.6749 0.8734 0.024 Uiso 1 1 calc R . . . .
C24A C 0.3632(3) 0.5218(3) 0.7840(2) 0.0162(6) Uani 1 1 d . . . . .
H24A H 0.4493 0.5427 0.8081 0.019 Uiso 1 1 calc R . . . .
C25A C 0.4224(3) 0.2801(3) 0.5270(2) 0.0138(5) Uani 1 1 d . . . . .
C26A C 0.3353(3) 0.1887(3) 0.4609(2) 0.0188(6) Uani 1 1 d . . . . .
H26A H 0.2781 0.1403 0.4856 0.023 Uiso 1 1 calc R . . . .
C27A C 0.3324(3) 0.1686(3) 0.3589(2) 0.0262(8) Uani 1 1 d . . . . .
H27A H 0.2741 0.1058 0.3138 0.031 Uiso 1 1 calc R . . . .
C28A C 0.4143(3) 0.2400(3) 0.3236(2) 0.0280(8) Uani 1 1 d . . . . .
H28A H 0.4115 0.2267 0.2540 0.034 Uiso 1 1 calc R . . . .
C29A C 0.5005(3) 0.3310(3) 0.3886(2) 0.0228(7) Uani 1 1 d . . . . .
H29A H 0.5563 0.3802 0.3637 0.027 Uiso 1 1 calc R . . . .
C30A C 0.5055(3) 0.3504(3) 0.4906(2) 0.0184(6) Uani 1 1 d . . . . .
H30A H 0.5657 0.4118 0.5352 0.022 Uiso 1 1 calc R . . . .
C31A C 0.3725(2) 0.1723(2) 0.6767(2) 0.0127(5) Uani 1 1 d . . . . .
C32A C 0.2888(3) 0.1643(3) 0.7470(2) 0.0148(6) Uani 1 1 d . . . . .
H32A H 0.2518 0.2315 0.7823 0.018 Uiso 1 1 calc R . . . .
C33A C 0.2595(3) 0.0584(3) 0.7652(2) 0.0193(6) Uani 1 1 d . . . . .
H33A H 0.2035 0.0536 0.8139 0.023 Uiso 1 1 calc R . . . .
C34A C 0.3114(3) -0.0405(3) 0.7129(2) 0.0203(6) Uani 1 1 d . . . . .
H34A H 0.2903 -0.1132 0.7252 0.024 Uiso 1 1 calc R . . . .
C35A C 0.3944(3) -0.0335(3) 0.6425(2) 0.0179(6) Uani 1 1 d . . . . .
H35A H 0.4297 -0.1016 0.6066 0.022 Uiso 1 1 calc R . . . .
C36A C 0.4261(3) 0.0718(3) 0.6244(2) 0.0161(6) Uani 1 1 d . . . . .
H36A H 0.4837 0.0766 0.5768 0.019 Uiso 1 1 calc R . . . .

loop_
_atom_site_aniso_label
_atom_site_aniso_U_11
_atom_site_aniso_U_22
_atom_site_aniso_U_33
_atom_site_aniso_U_23
_atom_site_aniso_U_13
_atom_site_aniso_U_12
Pt1 0.02024(8) 0.00868(7) 0.01154(8) 0.00359(5) -0.00128(5) 0.00013(6)
Cl1 0.0382(4) 0.0243(4) 0.0127(3) 0.0039(3) -0.0032(3) 0.0133(3)
Cl2 0.0268(4) 0.0264(4) 0.0191(4) 0.0080(3) 0.0038(3) 0.0098(3)
I1 0.01663(9) 0.01459(9) 0.01448(9) 0.00381(7) 0.00357(7) 0.00207(7)
F1 0.0112(8) 0.0219(10) 0.0299(10) 0.0041(8) 0.0062(7) 0.0038(7)
F2 0.0121(8) 0.0185(9) 0.0270(10) 0.0025(7) 0.0026(7) -0.0019(7)
C1 0.0158(14) 0.0159(14) 0.0143(13) 0.0062(11) 0.0028(10) 0.0033(11)
C2 0.0131(13) 0.0200(15) 0.0160(14) 0.0062(11) 0.0040(10) 0.0059(11)
C3 0.0122(13) 0.0182(15) 0.0148(14) 0.0063(11) 0.0007(10) -0.0018(11)
P1A 0.0106(3) 0.0104(3) 0.0099(3) 0.0037(2) 0.0005(2) 0.0011(3)
P2A 0.0103(3) 0.0113(3) 0.0114(3) 0.0044(3) 0.0009(2) 0.0015(3)
N1A 0.0108(11) 0.0138(12) 0.0132(11) 0.0071(9) -0.0006(8) 0.0001(9)
C1A 0.0110(12) 0.0113(13) 0.0126(13) 0.0035(10) 0.0006(9) 0.0007(10)
C2A 0.0175(14) 0.0170(14) 0.0105(13) 0.0058(11) 0.0046(10) 0.0032(11)
C3A 0.0217(15) 0.0157(15) 0.0191(15) 0.0075(12) 0.0070(11) -0.0009(12)
C4A 0.0189(15) 0.0150(15) 0.0170(14) 0.0002(11) -0.0004(11) -0.0050(12)
C5A 0.0208(15) 0.0216(16) 0.0158(14) 0.0055(12) -0.0037(11) -0.0019(12)
C6A 0.0189(14) 0.0143(14) 0.0150(14) 0.0061(11) -0.0030(10) -0.0027(11)
C7A 0.0124(13) 0.0101(13) 0.0170(14) 0.0051(10) 0.0027(10) 0.0009(10)
C8A 0.0155(14) 0.0200(16) 0.0170(14) 0.0041(12) 0.0010(11) 0.0028(12)
C9A 0.0195(15) 0.0282(18) 0.0167(15) 0.0023(13) 0.0061(11) 0.0035(13)
C10A 0.0180(15) 0.0189(16) 0.0324(18) 0.0036(13) 0.0099(13) 0.0028(12)
C11A 0.0142(14) 0.0226(17) 0.0330(18) 0.0106(14) 0.0022(12) 0.0060(12)
C12A 0.0161(14) 0.0203(16) 0.0195(15) 0.0086(12) 0.0033(11) 0.0048(12)
C13A 0.0118(13) 0.0131(13) 0.0120(13) 0.0038(10) 0.0000(9) 0.0002(10)
C14A 0.0258(16) 0.0169(15) 0.0204(15) 0.0093(12) 0.0070(12) 0.0051(12)
C15A 0.039(2) 0.0224(18) 0.036(2) 0.0215(15) 0.0142(15) 0.0093(15)
C16A 0.0341(19) 0.0276(19) 0.0230(17) 0.0146(14) 0.0112(13) 0.0025(15)
C17A 0.0205(15) 0.0228(16) 0.0152(14) 0.0057(12) 0.0049(11) 0.0029(12)
C18A 0.0186(14) 0.0128(14) 0.0127(13) 0.0029(10) 0.0024(10) 0.0022(11)
C19A 0.0146(13) 0.0137(14) 0.0132(13) 0.0084(10) 0.0023(10) 0.0048(11)
C20A 0.0149(14) 0.0185(15) 0.0198(15) 0.0089(12) 0.0017(11) 0.0039(12)
C21A 0.0178(15) 0.0290(18) 0.0273(17) 0.0185(14) 0.0063(12) 0.0128(13)
C22A 0.0268(17) 0.0289(18) 0.0200(16) 0.0142(13) 0.0103(12) 0.0171(14)
C23A 0.0299(17) 0.0175(15) 0.0149(14) 0.0055(11) 0.0075(12) 0.0091(13)
C24A 0.0193(14) 0.0156(15) 0.0155(14) 0.0067(11) 0.0028(11) 0.0042(11)
C25A 0.0130(13) 0.0173(14) 0.0124(13) 0.0054(11) 0.0010(10) 0.0061(11)
C26A 0.0149(14) 0.0212(16) 0.0176(15) 0.0026(12) -0.0006(11) 0.0050(12)
C27A 0.0232(16) 0.035(2) 0.0165(15) 0.0000(13) -0.0038(12) 0.0147(15)
C28A 0.0327(19) 0.043(2) 0.0130(15) 0.0092(14) 0.0015(13) 0.0223(17)
C29A 0.0274(17) 0.0306(19) 0.0184(15) 0.0148(13) 0.0065(12) 0.0135(14)
C30A 0.0171(14) 0.0225(16) 0.0191(15) 0.0101(12) 0.0025(11) 0.0078(12)
C31A 0.0104(12) 0.0121(13) 0.0156(13) 0.0051(10) -0.0003(10) 0.0017(10)
C32A 0.0122(13) 0.0145(14) 0.0188(14) 0.0068(11) 0.0021(10) 0.0026(11)
C33A 0.0144(14) 0.0191(16) 0.0261(16) 0.0111(12) 0.0016(11) -0.0001(12)
C34A 0.0190(15) 0.0128(14) 0.0312(17) 0.0119(12) -0.0027(12) -0.0004(12)
C35A 0.0160(14) 0.0143(14) 0.0218(15) 0.0031(11) -0.0014(11) 0.0054(11)
C36A 0.0142(13) 0.0139(14) 0.0185(14) 0.0035(11) 0.0016(10) 0.0023(11)

loop_
_atom_type_symbol
_atom_type_description
_atom_type_scat_dispersion_real
_atom_type_scat_dispersion_imag
_atom_type_scat_source
C C 0.0033 0.0016 'International Tables Vol C Tables 4.2.6.8 and 6.1.1.4'
H H 0.0000 0.0000 'International Tables Vol C Tables 4.2.6.8 and 6.1.1.4'
Cl Cl 0.1484 0.1585 'International Tables Vol C Tables 4.2.6.8 and 6.1.1.4'
F F 0.0171 0.0103 'International Tables Vol C Tables 4.2.6.8 and 6.1.1.4'
I I -0.4742 1.8119 'International Tables Vol C Tables 4.2.6.8 and 6.1.1.4'
N N 0.0061 0.0033 'International Tables Vol C Tables 4.2.6.8 and 6.1.1.4'
P P 0.1023 0.0942 'International Tables Vol C Tables 4.2.6.8 and 6.1.1.4'
Pt Pt -1.7033 8.3905 'International Tables Vol C Tables 4.2.6.8 and 6.1.1.4'

loop_
_geom_angle_atom_site_label_1
_geom_angle_atom_site_label_2
_geom_angle_atom_site_label_3
_geom_angle
_geom_angle_site_symmetry_1
_geom_angle_site_symmetry_3
_geom_angle_publ_flag
Cl1 Pt1 Cl1 180.0 . 2_777 ?
Cl1 Pt1 Cl2 87.90(3) . 2_777 ?
Cl1 Pt1 Cl2 92.10(3) . . ?
Cl1 Pt1 Cl2 92.10(3) 2_777 2_777 ?
Cl1 Pt1 Cl2 87.90(3) 2_777 . ?
Cl2 Pt1 Cl2 180.0 . 2_777 ?
C2 C1 I1 121.4(2) . . ?
C3 C1 I1 121.7(2) 2_766 . ?
C3 C1 C2 116.8(3) 2_766 . ?
F1 C2 C1 119.7(3) . . ?
F1 C2 C3 118.5(3) . . ?
C3 C2 C1 121.8(3) . . ?
F2 C3 C1 120.0(3) . 2_766 ?
F2 C3 C2 118.5(2) . . ?
C2 C3 C1 121.4(3) . 2_766 ?
N1A P1A C1A 109.01(13) . . ?
N1A P1A C7A 110.98(13) . . ?
N1A P1A C13A 113.92(12) . . ?
C1A P1A C7A 106.48(13) . . ?
C1A P1A C13A 105.84(13) . . ?
C13A P1A C7A 110.21(13) . . ?
N1A P2A C19A 108.94(13) . . ?
N1A P2A C25A 109.84(13) . . ?
N1A P2A C31A 114.89(13) . . ?
C19A P2A C25A 108.05(13) . . ?
C31A P2A C19A 108.40(13) . . ?
C31A P2A C25A 106.48(13) . . ?
P1A N1A P2A 133.74(16) . . ?
C2A C1A P1A 120.3(2) . . ?
C2A C1A C6A 120.0(3) . . ?
C6A C1A P1A 119.7(2) . . ?
C1A C2A H2A 120.3 . . ?
C3A C2A C1A 119.4(3) . . ?
C3A C2A H2A 120.3 . . ?
C2A C3A H3A 119.6 . . ?
C4A C3A C2A 120.7(3) . . ?
C4A C3A H3A 119.6 . . ?
C3A C4A H4A 120.0 . . ?
C5A C4A C3A 120.0(3) . . ?
C5A C4A H4A 120.0 . . ?
C4A C5A H5A 119.8 . . ?
C4A C5A C6A 120.3(3) . . ?
C6A C5A H5A 119.8 . . ?
C1A C6A H6A 120.3 . . ?
C5A C6A C1A 119.5(3) . . ?
C5A C6A H6A 120.3 . . ?
C8A C7A P1A 119.3(2) . . ?
C12A C7A P1A 120.5(2) . . ?
C12A C7A C8A 120.1(3) . . ?
C7A C8A H8A 120.1 . . ?
C9A C8A C7A 119.7(3) . . ?
C9A C8A H8A 120.1 . . ?
C8A C9A H9A 120.1 . . ?
C10A C9A C8A 119.8(3) . . ?
C10A C9A H9A 120.1 . . ?
C9A C10A H10A 119.9 . . ?
C9A C10A C11A 120.3(3) . . ?
C11A C10A H10A 119.9 . . ?
C10A C11A H11A 119.8 . . ?
C12A C11A C10A 120.4(3) . . ?
C12A C11A H11A 119.8 . . ?
C7A C12A H12A 120.2 . . ?
C11A C12A C7A 119.6(3) . . ?
C11A C12A H12A 120.2 . . ?
C14A C13A P1A 124.7(2) . . ?
C14A C13A C18A 119.5(3) . . ?
C18A C13A P1A 115.8(2) . . ?
C13A C14A H14A 120.1 . . ?
C15A C14A C13A 119.8(3) . . ?
C15A C14A H14A 120.1 . . ?
C14A C15A H15A 119.7 . . ?
C14A C15A C16A 120.5(3) . . ?
C16A C15A H15A 119.7 . . ?
C15A C16A H16A 119.9 . . ?
C17A C16A C15A 120.1(3) . . ?
C17A C16A H16A 119.9 . . ?
C16A C17A H17A 120.1 . . ?
C18A C17A C16A 119.7(3) . . ?
C18A C17A H17A 120.1 . . ?
C13A C18A H18A 119.8 . . ?
C17A C18A C13A 120.4(3) . . ?
C17A C18A H18A 119.8 . . ?
C20A C19A P2A 120.1(2) . . ?
C24A C19A P2A 120.2(2) . . ?
C24A C19A C20A 119.7(3) . . ?
C19A C20A H20A 120.3 . . ?
C21A C20A C19A 119.5(3) . . ?
C21A C20A H20A 120.3 . . ?
C20A C21A H21A 119.8 . . ?
C20A C21A C22A 120.4(3) . . ?
C22A C21A H21A 119.8 . . ?
C21A C22A H22A 120.0 . . ?
C23A C22A C21A 120.0(3) . . ?
C23A C22A H22A 120.0 . . ?
C22A C23A H23A 119.9 . . ?
C22A C23A C24A 120.2(3) . . ?
C24A C23A H23A 119.9 . . ?
C19A C24A H24A 119.9 . . ?
C23A C24A C19A 120.2(3) . . ?
C23A C24A H24A 119.9 . . ?
C26A C25A P2A 121.4(2) . . ?
C30A C25A P2A 118.8(2) . . ?
C30A C25A C26A 119.7(3) . . ?
C25A C26A H26A 120.1 . . ?
C27A C26A C25A 119.9(3) . . ?
C27A C26A H26A 120.1 . . ?
C26A C27A H27A 120.0 . . ?
C28A C27A C26A 119.9(3) . . ?
C28A C27A H27A 120.0 . . ?
C27A C28A H28A 119.8 . . ?
C27A C28A C29A 120.5(3) . . ?
C29A C28A H28A 119.8 . . ?
C28A C29A H29A 120.0 . . ?
C28A C29A C30A 119.9(3) . . ?
C30A C29A H29A 120.0 . . ?
C25A C30A C29A 120.0(3) . . ?
C25A C30A H30A 120.0 . . ?
C29A C30A H30A 120.0 . . ?
C32A C31A P2A 122.2(2) . . ?
C32A C31A C36A 119.5(3) . . ?
C36A C31A P2A 118.0(2) . . ?
C31A C32A H32A 120.0 . . ?
C33A C32A C31A 120.0(3) . . ?
C33A C32A H32A 120.0 . . ?
C32A C33A H33A 119.8 . . ?
C32A C33A C34A 120.3(3) . . ?
C34A C33A H33A 119.8 . . ?
C33A C34A H34A 120.0 . . ?
C33A C34A C35A 120.0(3) . . ?
C35A C34A H34A 120.0 . . ?
C34A C35A H35A 119.8 . . ?
C36A C35A C34A 120.4(3) . . ?
C36A C35A H35A 119.8 . . ?
C31A C36A H36A 120.1 . . ?
C35A C36A C31A 119.7(3) . . ?
C35A C36A H36A 120.1 . . ?

loop_
_geom_bond_atom_site_label_1
_geom_bond_atom_site_label_2
_geom_bond_distance
_geom_bond_site_symmetry_2
_geom_bond_publ_flag
Pt1 Cl1 2.2962(7) . ?
Pt1 Cl1 2.2962(7) 2_777 ?
Pt1 Cl2 2.3103(8) . ?
Pt1 Cl2 2.3103(8) 2_777 ?
I1 C1 2.081(3) . ?
F1 C2 1.352(3) . ?
F2 C3 1.346(3) . ?
C1 C2 1.384(4) . ?
C1 C3 1.383(4) 2_766 ?
C2 C3 1.372(4) . ?
C3 C1 1.383(4) 2_766 ?
P1A N1A 1.589(2) . ?
P1A C1A 1.798(3) . ?
P1A C7A 1.802(3) . ?
P1A C13A 1.798(3) . ?
P2A N1A 1.590(2) . ?
P2A C19A 1.799(3) . ?
P2A C25A 1.800(3) . ?
P2A C31A 1.792(3) . ?
C1A C2A 1.399(4) . ?
C1A C6A 1.401(4) . ?
C2A H2A 0.9500 . ?
C2A C3A 1.386(4) . ?
C3A H3A 0.9500 . ?
C3A C4A 1.386(4) . ?
C4A H4A 0.9500 . ?
C4A C5A 1.383(4) . ?
C5A H5A 0.9500 . ?
C5A C6A 1.393(4) . ?
C6A H6A 0.9500 . ?
C7A C8A 1.394(4) . ?
C7A C12A 1.391(4) . ?
C8A H8A 0.9500 . ?
C8A C9A 1.393(4) . ?
C9A H9A 0.9500 . ?
C9A C10A 1.382(5) . ?
C10A H10A 0.9500 . ?
C10A C11A 1.386(5) . ?
C11A H11A 0.9500 . ?
C11A C12A 1.382(4) . ?
C12A H12A 0.9500 . ?
C13A C14A 1.387(4) . ?
C13A C18A 1.401(4) . ?
C14A H14A 0.9500 . ?
C14A C15A 1.383(4) . ?
C15A H15A 0.9500 . ?
C15A C16A 1.387(5) . ?
C16A H16A 0.9500 . ?
C16A C17A 1.382(5) . ?
C17A H17A 0.9500 . ?
C17A C18A 1.382(4) . ?
C18A H18A 0.9500 . ?
C19A C20A 1.405(4) . ?
C19A C24A 1.394(4) . ?
C20A H20A 0.9500 . ?
C20A C21A 1.392(4) . ?
C21A H21A 0.9500 . ?
C21A C22A 1.392(5) . ?
C22A H22A 0.9500 . ?
C22A C23A 1.385(4) . ?
C23A H23A 0.9500 . ?
C23A C24A 1.390(4) . ?
C24A H24A 0.9500 . ?
C25A C26A 1.397(4) . ?
C25A C30A 1.386(4) . ?
C26A H26A 0.9500 . ?
C26A C27A 1.392(4) . ?
C27A H27A 0.9500 . ?
C27A C28A 1.378(5) . ?
C28A H28A 0.9500 . ?
C28A C29A 1.383(5) . ?
C29A H29A 0.9500 . ?
C29A C30A 1.392(4) . ?
C30A H30A 0.9500 . ?
C31A C32A 1.395(4) . ?
C31A C36A 1.408(4) . ?
C32A H32A 0.9500 . ?
C32A C33A 1.384(4) . ?
C33A H33A 0.9500 . ?
C33A C34A 1.385(4) . ?
C34A H34A 0.9500 . ?
C34A C35A 1.389(4) . ?
C35A H35A 0.9500 . ?
C35A C36A 1.380(4) . ?
C36A H36A 0.9500 . ?
